data_7009402
loop_
_publ_author_name
'Chadwick, Scott'
'Englich, Ulrich'
'Ruhlandt-Senge, Karin'
'Watson, Charles'
'Bruce, Alice E.'
'Bruce, Mitchell R. M.'

_publ_section_title
;
 Formation of separated versus contact ion pairs in alkali metal
 thiolates and selenolates
;
_journal_issue 13
_journal_name_full 'Journal of the Chemical Society, Dalton Transactions'
_journal_page_first 2167
_journal_paper_doi 10.1039/b000665n
_journal_year 2000
_chemical_formula_sum 'C38 H69 K O8 S'
_chemical_formula_weight 725.09
_space_group_IT_number 14
_symmetry_cell_setting monoclinic
_symmetry_space_group_name_Hall '-P 2yn'
_symmetry_space_group_name_H-M 'P 1 21/n 1'
_atom_sites_solution_hydrogens geom
_atom_sites_solution_primary direct
_atom_sites_solution_secondary difmap
_audit_creation_method SHELXL
_cell_angle_alpha 90.00
_cell_angle_beta 92.72(4)
_cell_angle_gamma 90.00
_cell_formula_units_Z 4
_cell_length_a 10.680(5)
_cell_length_b 16.110(1)
_cell_length_c 24.857(1)
_cell_measurement_reflns_used 25
_cell_measurement_temperature 213(1)
_cell_measurement_theta_max 53
_cell_measurement_theta_min 22
_cell_volume 4272(2)
_computing_cell_refinement 'Siemens XSCANS'
_computing_data_collection 'Siemens XSCANS'
_computing_data_reduction 'Siemens SHELXTL 5.0'
_computing_molecular_graphics 'Siemens SHELXTL 5.0'
_computing_publication_material 'Siemens SHELXTL 5.0'
_computing_structure_refinement 'SHELXL-93 (Sheldrick, 1993)'
_computing_structure_solution 'SHELXS-86 (Sheldrick, 1990)'
_diffrn_ambient_temperature 213(1)
_diffrn_measurement_device 'Siemens R3m/V'
_diffrn_measurement_method omega
_diffrn_radiation_monochromator graphite
_diffrn_radiation_source 'fine-focus sealed tube'
_diffrn_radiation_type CuK\a
_diffrn_radiation_wavelength 1.54178
_diffrn_reflns_av_R_equivalents 0.0000
_diffrn_reflns_av_sigmaI/netI 0.1031
_diffrn_reflns_limit_h_max 10
_diffrn_reflns_limit_h_min -10
_diffrn_reflns_limit_k_max 16
_diffrn_reflns_limit_k_min 0
_diffrn_reflns_limit_l_max 25
_diffrn_reflns_limit_l_min 0
_diffrn_reflns_number 4865
_diffrn_reflns_theta_max 52.60
_diffrn_reflns_theta_min 3.27
_diffrn_standards_decay_% No
_diffrn_standards_interval_count 198
_diffrn_standards_number 2
_exptl_absorpt_coefficient_mu 1.897
_exptl_absorpt_correction_type none
_exptl_crystal_colour colorless
_exptl_crystal_density_diffrn 1.127
_exptl_crystal_description needle
_exptl_crystal_F_000 1584
_exptl_crystal_size_max 0.35
_exptl_crystal_size_mid 0.10
_exptl_crystal_size_min 0.08
_refine_diff_density_max 0.722
_refine_diff_density_min -0.818
_refine_diff_density_rms 0.093
_refine_ls_extinction_coef N/A
_refine_ls_extinction_method none
_refine_ls_goodness_of_fit_all 1.068
_refine_ls_goodness_of_fit_obs 1.171
_refine_ls_hydrogen_treatment riding
_refine_ls_matrix_type full
_refine_ls_number_parameters 438
_refine_ls_number_reflns 4860
_refine_ls_number_restraints 41
_refine_ls_restrained_S_all 1.084
_refine_ls_restrained_S_obs 1.169
_refine_ls_R_factor_all 0.1471
_refine_ls_R_factor_obs 0.0999
_refine_ls_shift/esd_max -0.001
_refine_ls_shift/esd_mean 0.000
_refine_ls_structure_factor_coef Fsqd
_refine_ls_weighting_details 'w=1/[\s^2^(Fo^2^)+(0.1528P)^2^+4.9246P] where P=(Fo^2^+2Fc^2^)/3'
_refine_ls_weighting_scheme calc
_refine_ls_wR_factor_all 0.2788
_refine_ls_wR_factor_obs 0.2416
_reflns_number_observed 3214
_reflns_number_total 4865
_reflns_observed_criterion >2sigma(I)
_cod_data_source_file b000665n.txt
_cod_data_source_block Compound_3
_cod_depositor_comments
;
The following automatic conversions were performed:
'_symmetry_cell_setting' value 'Monoclinic' changed to 'monoclinic'
according to '/home/saulius/struct/CIF-dictionaries/cif_core.dic'
dictionary named 'cif_core.dic' version 2.4.1 from 2010-06-29.

Automatic conversion script
Id: cif_fix_enum 1527 2010-12-29 10:47:43Z saulius 

The following automatic conversions were performed:

'_refine_ls_weighting_scheme' value 'calc
w=1/[\s^2^(Fo^2^)+(0.1528P)^2^+4.9246P] where P=(Fo^2^+2Fc^2^)/3' was
changed to 'calc'. New tag '_refine_ls_weighting_details' was
created. The value of the new tag was set to
'w=1/[\s^2^(Fo^2^)+(0.1528P)^2^+4.9246P] where P=(Fo^2^+2Fc^2^)/3'.

Automatic conversion script
Id: cif_fix_values 3143 2015-03-26 13:38:13Z robertas 
;
_cod_original_cell_volume 4271.9(38)
_cod_original_sg_symbol_H-M P2(1)/n
_cod_database_code 7009402
_diffrn_measurement_time 'constant; 15.00\%/min. in \w'
_diffrn_measurement_range 0.90
_refine_ls_weighting_scheme_1 0.1528
_refine_ls_weighting_scheme_2 4.9246

loop_
_symmetry_equiv_pos_as_xyz
'x, y, z'
'-x+1/2, y+1/2, -z+1/2'
'-x, -y, -z'
'x-1/2, -y-1/2, z-1/2'

loop_
_atom_site_aniso_label
_atom_site_aniso_U_11
_atom_site_aniso_U_22
_atom_site_aniso_U_33
_atom_site_aniso_U_23
_atom_site_aniso_U_13
_atom_site_aniso_U_12
K1 0.0372(10) 0.0316(9) 0.0288(10) -0.0004(7) -0.0015(8) -0.0028(8)
S1 0.0297(11) 0.0229(9) 0.0526(14) -0.0003(9) 0.0069(10) 0.0033(9)
C1 0.029(4) 0.027(4) 0.022(4) -0.009(3) 0.004(4) -0.004(4)
C2 0.018(4) 0.026(4) 0.024(4) -0.002(3) 0.006(3) 0.002(3)
C3 0.022(4) 0.043(5) 0.030(5) -0.006(4) 0.005(4) 0.005(4)
C4 0.038(5) 0.028(4) 0.034(5) -0.001(3) -0.003(4) 0.003(4)
C5 0.028(5) 0.028(4) 0.036(5) 0.006(3) 0.001(4) -0.004(4)
C6 0.026(4) 0.029(4) 0.027(4) 0.002(3) 0.007(4) 0.003(4)
C7 0.027(5) 0.048(5) 0.042(5) 0.001(4) 0.004(4) -0.010(4)
C8 0.043(5) 0.061(5) 0.045(6) 0.002(4) 0.011(5) -0.017(5)
C9 0.043(5) 0.042(5) 0.062(6) -0.012(4) 0.008(5) -0.019(4)
C10 0.027(5) 0.063(6) 0.080(7) -0.005(5) 0.002(5) -0.010(5)
C11 0.052(6) 0.031(4) 0.065(6) 0.004(4) 0.005(5) 0.019(4)
C12 0.099(12) 0.023(6) 0.249(26) 0.041(9) 0.023(14) 0.013(7)
C13 0.125(14) 0.064(8) 0.072(10) 0.001(7) -0.034(10) 0.055(9)
C14 0.122(14) 0.050(7) 0.072(9) -0.009(6) 0.020(9) 0.050(9)
C15 0.022(4) 0.040(4) 0.033(5) -0.001(4) 0.007(4) -0.005(4)
C17 0.025(4) 0.058(5) 0.033(5) 0.009(4) 0.011(4) 0.000(4)
C18 0.024(4) 0.058(5) 0.031(5) -0.014(4) -0.004(4) 0.004(4)
O1 0.082(5) 0.047(3) 0.029(3) -0.004(3) 0.003(3) -0.023(3)
O2 0.077(4) 0.035(3) 0.027(3) 0.006(2) 0.007(3) 0.000(3)
O3 0.040(3) 0.043(3) 0.035(3) 0.003(2) -0.005(3) 0.000(3)
O4 0.044(3) 0.043(3) 0.024(3) -0.003(2) 0.001(3) -0.002(3)
O5 0.038(3) 0.035(3) 0.038(3) -0.001(2) -0.011(3) 0.003(3)
O6 0.036(3) 0.049(3) 0.039(3) -0.007(3) -0.009(3) -0.004(3)
C19 0.093(8) 0.048(5) 0.032(6) -0.006(4) -0.002(5) -0.031(6)
C20 0.045(6) 0.094(7) 0.034(5) -0.010(5) -0.013(5) -0.034(6)
C21 0.041(6) 0.075(6) 0.048(6) -0.005(5) -0.005(5) 0.026(5)
C22 0.051(6) 0.044(5) 0.047(6) -0.003(4) -0.010(5) 0.021(5)
C23 0.036(5) 0.028(4) 0.080(8) -0.001(4) 0.013(5) 0.007(4)
C24 0.053(6) 0.036(4) 0.041(6) -0.011(4) 0.010(5) -0.001(4)
C25 0.061(6) 0.053(5) 0.034(6) -0.007(4) -0.007(5) -0.003(5)
C26 0.046(5) 0.074(6) 0.029(5) 0.006(4) -0.012(4) -0.016(5)
C27 0.055(6) 0.067(6) 0.031(5) 0.017(4) 0.006(5) 0.019(6)
C28 0.072(7) 0.048(5) 0.033(6) 0.013(4) 0.014(5) 0.012(5)
C29 0.135(10) 0.034(5) 0.055(7) 0.009(4) 0.002(7) -0.009(6)
C30 0.132(10) 0.027(5) 0.060(7) -0.007(4) 0.002(7) -0.012(6)
O7 0.096(7) 0.161(9) 0.134(8) -0.012(7) 0.059(6) -0.052(7)
O8 0.061(5) 0.090(5) 0.099(6) 0.029(4) 0.029(4) 0.012(4)
C35 0.111(10) 0.070(7) 0.068(8) -0.003(6) 0.048(8) 0.017(8)
C36 0.087(9) 0.097(9) 0.086(9) -0.014(7) -0.022(8) 0.036(8)
C37 0.102(11) 0.084(8) 0.146(13) 0.036(8) -0.027(10) -0.012(8)
C38 0.075(9) 0.098(9) 0.160(13) 0.076(9) 0.015(9) 0.019(8)

loop_
_atom_site_label
_atom_site_type_symbol
_atom_site_fract_x
_atom_site_fract_y
_atom_site_fract_z
_atom_site_U_iso_or_equiv
_atom_site_thermal_displace_type
_atom_site_occupancy
_atom_site_calc_flag
_atom_site_refinement_flags
_atom_site_disorder_group
K1 K -0.1854(2) 1.82480(9) 0.13951(6) 0.0326(5) Uani 1 d . .
S1 S -0.5108(2) 2.14313(10) 0.11904(8) 0.0349(6) Uani 1 d . .
C1 C -0.5718(7) 2.2434(4) 0.1152(3) 0.026(2) Uani 1 d . .
C2 C -0.7051(6) 2.2599(4) 0.1149(3) 0.023(2) Uani 1 d . .
C3 C -0.7458(7) 2.3415(4) 0.1117(3) 0.031(2) Uani 1 d . .
H3A H -0.8342(7) 2.3509(4) 0.1138(3) 0.038 Uiso 1 d R .
C4 C -0.6700(7) 2.4098(4) 0.1056(3) 0.034(2) Uani 1 d . .
C5 C -0.5441(7) 2.3934(4) 0.1057(3) 0.031(2) Uani 1 d . .
H5A H -0.4885(7) 2.4399(4) 0.1031(3) 0.037 Uiso 1 d R .
C6 C -0.4914(7) 2.3149(4) 0.1088(3) 0.027(2) Uani 1 d . .
C7 C -0.8036(7) 2.1897(5) 0.1193(3) 0.039(2) Uani 1 d . .
C8 C -0.7882(8) 2.1416(5) 0.1720(3) 0.049(2) Uani 1 d . .
H8A H -0.7060(8) 2.1175(5) 0.1752(3) 0.074 Uiso 1 d R .
H8B H -0.7991(8) 2.1789(5) 0.2015(3) 0.074 Uiso 1 d R .
H8C H -0.8501(8) 2.0985(5) 0.1726(3) 0.074 Uiso 1 d R .
C9 C -0.7994(8) 2.1305(5) 0.0710(3) 0.048(2) Uani 1 d . .
H9A H -0.7180(8) 2.1053(5) 0.0704(3) 0.073 Uiso 1 d R .
H9B H -0.8618(8) 2.0882(5) 0.0744(3) 0.073 Uiso 1 d R .
H9C H -0.8161(8) 2.1607(5) 0.0381(3) 0.073 Uiso 1 d R .
C10 C -0.9389(7) 2.2262(5) 0.1169(4) 0.057(3) Uani 1 d . .
H10A H -0.9992(7) 2.1823(5) 0.1194(4) 0.085 Uiso 1 d R .
H10B H -0.9473(7) 2.2643(5) 0.1462(4) 0.085 Uiso 1 d R .
H10C H -0.9534(7) 2.2550(5) 0.0833(4) 0.085 Uiso 1 d R .
C11 C -0.7254(6) 2.4978(4) 0.1014(3) 0.049(2) Uani 1 d D .
C12 C -0.6243(11) 2.5624(6) 0.0954(8) 0.123(9) Uani 0.83(2) d PD 1
H12A H -0.5710(11) 2.5519(6) 0.0662(8) 0.185 Uiso 0.83(2) d PR 1
H12B H -0.6617(11) 2.6163(6) 0.0912(8) 0.185 Uiso 0.83(2) d PR 1
H12C H -0.5756(11) 2.5603(6) 0.1289(8) 0.185 Uiso 0.83(2) d PR 1
C13 C -0.8188(13) 2.5021(7) 0.0539(5) 0.088(6) Uani 0.83(2) d PD 1
H13A H -0.7674(13) 2.4911(7) 0.0241(5) 0.132 Uiso 0.83(2) d PR 1
H13B H -0.8860(13) 2.4625(7) 0.0540(5) 0.132 Uiso 0.83(2) d PR 1
H13C H -0.8529(13) 2.5571(7) 0.0506(5) 0.132 Uiso 0.83(2) d PR 1
C14 C -0.7914(15) 2.5187(7) 0.1521(4) 0.081(5) Uani 0.83(2) d PD 1
H14A H -0.8566(15) 2.4777(7) 0.1527(4) 0.121 Uiso 0.83(2) d PR 1
H14B H -0.7421(15) 2.5168(7) 0.1854(4) 0.121 Uiso 0.83(2) d PR 1
H14C H -0.8281(15) 2.5728(7) 0.1477(4) 0.121 Uiso 0.83(2) d PR 1
C12' C -0.6942(58) 2.5374(31) 0.0486(13) 0.055(17) Uiso 0.17(2) d PD 2
H12D H -0.6392(58) 2.5009(31) 0.0303(13) 0.083 Uiso 0.17(2) d PR 2
H12E H -0.7656(58) 2.5505(31) 0.0252(13) 0.083 Uiso 0.17(2) d PR 2
H12F H -0.6504(58) 2.5875(31) 0.0584(13) 0.083 Uiso 0.17(2) d PR 2
C13' C -0.8669(9) 2.4958(47) 0.0966(38) 0.104(28) Uiso 0.17(2) d PD 2
H13D H -0.8944(9) 2.4805(47) 0.0606(38) 0.156 Uiso 0.17(2) d PR 2
H13E H -0.8952(9) 2.4551(47) 0.1215(38) 0.156 Uiso 0.17(2) d PR 2
H13F H -0.9009(9) 2.5491(47) 0.1051(38) 0.156 Uiso 0.17(2) d PR 2
C14' C -0.6869(55) 2.5463(29) 0.1516(14) 0.052(17) Uiso 0.17(2) d PD 2
H14D H -0.6037(55) 2.5672(29) 0.1476(14) 0.078 Uiso 0.17(2) d PR 2
H14E H -0.7444(55) 2.5919(29) 0.1534(14) 0.078 Uiso 0.17(2) d PR 2
H14F H -0.6890(55) 2.5142(29) 0.1841(14) 0.078 Uiso 0.17(2) d PR 2
C15 C -0.3453(7) 2.3074(4) 0.1086(3) 0.032(2) Uani 1 d . .
C16 C -0.2826(8) 2.3936(5) 0.1046(3) 0.047(2) Uiso 1 d . .
H16A H -0.1931(8) 2.3878(5) 0.1046(3) 0.071 Uiso 1 d R .
H16B H -0.3125(8) 2.4194(5) 0.0716(3) 0.071 Uiso 1 d R .
H16C H -0.3043(8) 2.4274(5) 0.1345(3) 0.071 Uiso 1 d R .
C17 C -0.3072(7) 2.2593(5) 0.0584(3) 0.038(2) Uani 1 d . .
H17A H -0.2176(7) 2.2544(5) 0.0585(3) 0.057 Uiso 1 d R .
H17B H -0.3440(7) 2.2049(5) 0.0583(3) 0.057 Uiso 1 d R .
H17C H -0.3369(7) 2.2891(5) 0.0269(3) 0.057 Uiso 1 d R .
C18 C -0.2884(7) 2.2690(5) 0.1605(3) 0.038(2) Uani 1 d . .
H18A H -0.1990(7) 2.2655(5) 0.1585(3) 0.057 Uiso 1 d R .
H18B H -0.3083(7) 2.3024(5) 0.1910(3) 0.057 Uiso 1 d R .
H18C H -0.3224(7) 2.2143(5) 0.1646(3) 0.057 Uiso 1 d R .
O1 O -0.2910(6) 1.6821(3) 0.0899(2) 0.052(2) Uani 1 d . .
O2 O -0.0879(6) 1.6664(3) 0.1683(2) 0.046(2) Uani 1 d . .
O3 O -0.0250(5) 1.8086(3) 0.2277(2) 0.0395(14) Uani 1 d . .
O4 O -0.0714(5) 1.9677(3) 0.1877(2) 0.0369(13) Uani 1 d . .
O5 O -0.2674(5) 1.9796(3) 0.1088(2) 0.0376(13) Uani 1 d . .
O6 O -0.3407(5) 1.8408(3) 0.0510(2) 0.0415(14) Uani 1 d . .
C19 C -0.3303(10) 1.6976(5) 0.0350(3) 0.058(3) Uani 1 d . .
H19A H -0.3748(10) 1.6503(5) 0.0205(3) 0.069 Uiso 1 d R .
H19B H -0.2592(10) 1.7075(5) 0.0137(3) 0.069 Uiso 1 d R .
C20 C -0.4119(8) 1.7713(6) 0.0333(4) 0.058(3) Uani 1 d . .
H20A H -0.4455(8) 1.7807(6) -0.0026(4) 0.070 Uiso 1 d R .
H20B H -0.4804(8) 1.7630(6) 0.0564(4) 0.070 Uiso 1 d R .
C21 C -0.4038(8) 1.9179(5) 0.0430(4) 0.055(3) Uani 1 d . .
H21A H -0.4718(8) 1.9214(5) 0.0668(4) 0.066 Uiso 1 d R .
H21B H -0.4376(8) 1.9213(5) 0.0066(4) 0.066 Uiso 1 d R .
C22 C -0.3155(8) 1.9859(5) 0.0547(3) 0.048(2) Uani 1 d . .
H22A H -0.2481(8) 1.9831(5) 0.0305(3) 0.057 Uiso 1 d R .
H22B H -0.3575(8) 2.0381(5) 0.0494(3) 0.057 Uiso 1 d R .
C23 C -0.1896(8) 2.0481(4) 0.1242(4) 0.048(2) Uani 1 d . .
H23A H -0.2354(8) 2.0989(4) 0.1185(4) 0.057 Uiso 1 d R .
H23B H -0.1177(8) 2.0492(4) 0.1025(4) 0.057 Uiso 1 d R .
C24 C -0.1468(8) 2.0399(5) 0.1817(3) 0.043(2) Uani 1 d . .
H24A H -0.1011(8) 2.0884(5) 0.1936(3) 0.051 Uiso 1 d R .
H24B H -0.2192(8) 2.0347(5) 0.2029(3) 0.051 Uiso 1 d R .
C25 C -0.0322(9) 1.9529(5) 0.2413(3) 0.049(2) Uani 1 d . .
H25A H -0.1050(9) 1.9426(5) 0.2615(3) 0.059 Uiso 1 d R .
H25B H 0.0114(9) 2.0001(5) 0.2567(3) 0.059 Uiso 1 d R .
C26 C 0.0486(8) 1.8766(5) 0.2442(3) 0.050(2) Uani 1 d . .
H26A H 0.1153(8) 1.8838(5) 0.2200(3) 0.060 Uiso 1 d R .
H26B H 0.0844(8) 1.8680(5) 0.2799(3) 0.060 Uiso 1 d R .
C27 C 0.0358(8) 1.7309(5) 0.2364(3) 0.051(2) Uani 1 d . .
H27A H 0.0653(8) 1.7268(5) 0.2734(3) 0.061 Uiso 1 d R .
H27B H 0.1068(8) 1.7270(5) 0.2142(3) 0.061 Uiso 1 d R .
C28 C -0.0510(9) 1.6633(5) 0.2237(3) 0.051(2) Uani 1 d . .
H28A H -0.0122(9) 1.6107(5) 0.2319(3) 0.061 Uiso 1 d R .
H28B H -0.1232(9) 1.6686(5) 0.2449(3) 0.061 Uiso 1 d R .
C29 C -0.1700(11) 1.6001(5) 0.1517(4) 0.075(3) Uani 1 d . .
H29A H -0.2429(11) 1.6001(5) 0.1728(4) 0.090 Uiso 1 d R .
H29B H -0.1282(11) 1.5477(5) 0.1567(4) 0.090 Uiso 1 d R .
C30 C -0.2087(11) 1.6123(5) 0.0944(4) 0.073(3) Uani 1 d . .
H30A H -0.1361(11) 1.6212(5) 0.0738(4) 0.088 Uiso 1 d R .
H30B H -0.2520(11) 1.5640(5) 0.0807(4) 0.088 Uiso 1 d R .
O7 O -0.3832(8) 1.8462(6) 0.2047(4) 0.129(4) Uani 1 d D .
C31 C -0.4408(16) 1.9220(10) 0.2143(8) 0.101(7) Uiso 0.68(2) d PD 1
H31A H -0.4188(16) 1.9625(10) 0.1874(8) 0.151 Uiso 0.68(2) calc PR 1
H31B H -0.4145(16) 1.9430(10) 0.2496(8) 0.151 Uiso 0.68(2) calc PR 1
C32 C -0.5807(13) 1.9062(12) 0.2112(8) 0.115(8) Uiso 0.68(2) d PD 1
H32A H -0.6231(13) 1.9439(12) 0.2347(8) 0.172 Uiso 0.68(2) calc PR 1
H32B H -0.6147(13) 1.9139(12) 0.1746(8) 0.172 Uiso 0.68(2) calc PR 1
C33 C -0.5943(12) 1.8339(12) 0.2257(8) 0.094(7) Uiso 0.68(2) d PD 1
H33A H -0.6632(12) 1.8082(12) 0.2050(8) 0.141 Uiso 0.68(2) calc PR 1
H33B H -0.6128(12) 1.8321(12) 0.2635(8) 0.141 Uiso 0.68(2) calc PR 1
C34 C -0.4738(16) 1.7886(11) 0.2166(12) 0.140(12) Uiso 0.68(2) d PD 1
H34A H -0.4475(16) 1.7577(11) 0.2487(12) 0.210 Uiso 0.68(2) calc PR 1
H34B H -0.4861(16) 1.7497(11) 0.1870(12) 0.210 Uiso 0.68(2) calc PR 1
C31' C -0.4826(21) 1.8996(18) 0.2133(39) 0.553(150) Uiso 0.32(2) d PD 2
H31C H -0.4785(21) 1.9477(18) 0.1899(39) 0.829 Uiso 0.32(2) calc PR 2
H31D H -0.4791(21) 1.9185(18) 0.2504(39) 0.829 Uiso 0.32(2) calc PR 2
C32' C -0.6022(13) 1.8525(23) 0.2011(43) 1.074(409) Uiso 0.32(2) d PD 2
H32C H -0.6584(13) 1.8593(23) 0.2303(43) 1.611 Uiso 0.32(2) calc PR 2
H32D H -0.6436(13) 1.8737(23) 0.1683(43) 1.611 Uiso 0.32(2) calc PR 2
C33' C -0.5765(20) 1.7792(19) 0.1956(15) 0.080(13) Uiso 0.32(2) d PD 2
H33C H -0.5960(20) 1.7619(19) 0.1587(15) 0.120 Uiso 0.32(2) calc PR 2
H33D H -0.6252(20) 1.7455(19) 0.2193(15) 0.120 Uiso 0.32(2) calc PR 2
C34' C -0.4385(24) 1.7682(12) 0.2093(18) 0.084(14) Uiso 0.32(2) d PD 2
H34C H -0.4254(24) 1.7473(12) 0.2457(18) 0.126 Uiso 0.32(2) calc PR 2
H34D H -0.4022(24) 1.7292(12) 0.1847(18) 0.126 Uiso 0.32(2) calc PR 2
O8 O -0.0040(6) 1.8193(4) 0.0651(3) 0.083(2) Uani 1 d . .
C35 C 0.0895(12) 1.7580(6) 0.0675(4) 0.082(4) Uani 1 d . .
H35A H 0.0948(12) 1.7325(6) 0.0328(4) 0.098 Uiso 1 d R .
H35B H 0.0688(12) 1.7162(6) 0.0932(4) 0.098 Uiso 1 d R .
C36 C 0.2071(12) 1.7979(7) 0.0842(5) 0.091(4) Uani 1 d . .
H36A H 0.2241(12) 1.7923(7) 0.1223(5) 0.109 Uiso 1 d R .
H36B H 0.2754(12) 1.7740(7) 0.0657(5) 0.109 Uiso 1 d R .
C37 C 0.1923(13) 1.8855(7) 0.0687(6) 0.112(5) Uani 1 d . .
H37A H 0.2125(13) 1.9206(7) 0.0991(6) 0.134 Uiso 1 d R .
H37B H 0.2454(13) 1.9000(7) 0.0401(6) 0.134 Uiso 1 d R .
C38 C 0.0587(11) 1.8934(8) 0.0511(6) 0.111(5) Uani 1 d . .
H38A H 0.0216(11) 1.9394(8) 0.0691(6) 0.133 Uiso 1 d R .
H38B H 0.0502(11) 1.9026(8) 0.0129(6) 0.133 Uiso 1 d R .

loop_
_atom_type_symbol
_atom_type_description
_atom_type_scat_dispersion_real
_atom_type_scat_dispersion_imag
_atom_type_scat_source
C C 0.0181 0.0091 'International Tables Vol C Tables 4.2.6.8 and 6.1.1.4'
H H 0.0000 0.0000 'International Tables Vol C Tables 4.2.6.8 and 6.1.1.4'
O O 0.0492 0.0322 'International Tables Vol C Tables 4.2.6.8 and 6.1.1.4'
S S 0.3331 0.5567 'International Tables Vol C Tables 4.2.6.8 and 6.1.1.4'
K K 0.3868 1.0657 'International Tables Vol C Tables 4.2.6.8 and 6.1.1.4'

loop_
_geom_angle_atom_site_label_1
_geom_angle_atom_site_label_2
_geom_angle_atom_site_label_3
_geom_angle
_geom_angle_site_symmetry_1
_geom_angle_site_symmetry_3
_geom_angle_publ_flag
O6 K1 O3 179.0(2) . . ?
O6 K1 O5 60.70(15) . . ?
O3 K1 O5 119.4(2) . . ?
O6 K1 O8 83.1(2) . . ?
O3 K1 O8 95.8(2) . . ?
O5 K1 O8 93.9(2) . . ?
O6 K1 O7 90.5(3) . . ?
O3 K1 O7 90.5(3) . . ?
O5 K1 O7 78.8(3) . . ?
O8 K1 O7 172.1(3) . . ?
O6 K1 O1 60.3(2) . . ?
O3 K1 O1 119.7(2) . . ?
O5 K1 O1 120.3(2) . . ?
O8 K1 O1 87.7(2) . . ?
O7 K1 O1 93.3(2) . . ?
O6 K1 O2 119.7(2) . . ?
O3 K1 O2 60.2(2) . . ?
O5 K1 O2 176.8(2) . . ?
O8 K1 O2 83.0(2) . . ?
O7 K1 O2 104.3(3) . . ?
O1 K1 O2 60.7(2) . . ?
O6 K1 O4 120.0(2) . . ?
O3 K1 O4 59.92(15) . . ?
O5 K1 O4 60.3(2) . . ?
O8 K1 O4 90.5(2) . . ?
O7 K1 O4 88.6(2) . . ?
O1 K1 O4 178.1(2) . . ?
O2 K1 O4 118.5(2) . . ?
O6 K1 C34' 88.2(6) . . ?
O3 K1 C34' 92.8(6) . . ?
O5 K1 C34' 97.8(4) . . ?
O8 K1 C34' 159.8(6) . . ?
O7 K1 C34' 23.2(5) . . ?
O1 K1 C34' 72.2(6) . . ?
O2 K1 C34' 85.5(4) . . ?
O4 K1 C34' 109.6(6) . . ?
C2 C1 C6 116.1(6) . . ?
C2 C1 S1 122.4(5) . . ?
C6 C1 S1 121.4(5) . . ?
C3 C2 C1 118.7(6) . . ?
C3 C2 C7 118.9(6) . . ?
C1 C2 C7 122.3(6) . . ?
C4 C3 C2 125.4(7) . . ?
C5 C4 C3 115.3(7) . . ?
C5 C4 C11 123.5(7) . . ?
C3 C4 C11 121.2(7) . . ?
C4 C5 C6 124.9(7) . . ?
C5 C6 C1 119.4(6) . . ?
C5 C6 C15 118.2(6) . . ?
C1 C6 C15 122.3(6) . . ?
C8 C7 C9 110.6(7) . . ?
C8 C7 C2 112.6(6) . . ?
C9 C7 C2 110.6(6) . . ?
C8 C7 C10 106.8(6) . . ?
C9 C7 C10 105.4(7) . . ?
C2 C7 C10 110.6(6) . . ?
C12 C11 C14 107.0(10) . . ?
C12' C11 C14' 115.9(31) . . ?
C12' C11 C13' 101.6(40) . . ?
C14' C11 C13' 107.9(39) . . ?
C12 C11 C13 109.9(10) . . ?
C14 C11 C13 108.9(9) . . ?
C12 C11 C4 111.5(6) . . ?
C14 C11 C4 110.0(6) . . ?
C12' C11 C4 110.3(20) . . ?
C14' C11 C4 109.4(21) . . ?
C13' C11 C4 111.4(30) . . ?
C13 C11 C4 109.4(7) . . ?
C18 C15 C17 111.7(6) . . ?
C18 C15 C16 105.1(6) . . ?
C17 C15 C16 105.5(6) . . ?
C18 C15 C6 112.6(6) . . ?
C17 C15 C6 110.1(6) . . ?
C16 C15 C6 111.4(6) . . ?
C19 O1 C30 111.4(7) . . ?
C19 O1 K1 111.6(4) . . ?
C30 O1 K1 112.1(5) . . ?
C28 O2 C29 113.1(6) . . ?
C28 O2 K1 111.1(4) . . ?
C29 O2 K1 112.8(5) . . ?
C26 O3 C27 113.5(6) . . ?
C26 O3 K1 118.9(4) . . ?
C27 O3 K1 118.1(5) . . ?
C25 O4 C24 112.6(6) . . ?
C25 O4 K1 111.5(4) . . ?
C24 O4 K1 113.0(4) . . ?
C23 O5 C22 112.4(6) . . ?
C23 O5 K1 117.1(4) . . ?
C22 O5 K1 115.2(4) . . ?
C20 O6 C21 113.9(7) . . ?
C20 O6 K1 118.5(5) . . ?
C21 O6 K1 117.7(5) . . ?
O1 C19 C20 108.3(7) . . ?
O6 C20 C19 108.7(7) . . ?
O6 C21 C22 109.2(7) . . ?
O5 C22 C21 109.5(7) . . ?
O5 C23 C24 109.9(6) . . ?
O4 C24 C23 108.8(6) . . ?
O4 C25 C26 109.3(6) . . ?
O3 C26 C25 108.3(7) . . ?
O3 C27 C28 110.1(7) . . ?
O2 C28 C27 109.3(6) . . ?
O2 C29 C30 108.6(7) . . ?
O1 C30 C29 108.9(8) . . ?
C34 O7 C31 103.4(15) . . ?
C31' O7 C34' 102.4(16) . . ?
C34 O7 K1 127.5(12) . . ?
C31 O7 K1 124.7(9) . . ?
C31' O7 K1 141.5(35) . . ?
C34' O7 K1 106.1(17) . . ?
O7 C31 C32 106.7(11) . . ?
C33 C32 C31 105.9(8) . . ?
C32 C33 C34 107.5(8) . . ?
O7 C34 C33 108.6(12) . . ?
O7 C31' C32' 107.7(13) . . ?
C33' C32' C31' 108.5(8) . . ?
C32' C33' C34' 108.0(9) . . ?
O7 C34' C33' 106.8(12) . . ?
O7 C34' K1 50.7(13) . . ?
C33' C34' K1 130.1(20) . . ?
C35 O8 C38 105.0(8) . . ?
C35 O8 K1 121.2(5) . . ?
C38 O8 K1 119.7(7) . . ?
O8 C35 C36 107.7(9) . . ?
C35 C36 C37 105.6(10) . . ?
C36 C37 C38 104.6(10) . . ?
O8 C38 C37 108.3(9) . . ?

loop_
_geom_bond_atom_site_label_1
_geom_bond_atom_site_label_2
_geom_bond_distance
_geom_bond_site_symmetry_2
_geom_bond_publ_flag
K1 O6 2.704(6) . ?
K1 O3 2.730(6) . ?
K1 O5 2.740(5) . ?
K1 O8 2.742(7) . ?
K1 O7 2.744(8) . ?
K1 O1 2.819(5) . ?
K1 O2 2.835(5) . ?
K1 O4 2.843(5) . ?
K1 C34' 3.40(3) . ?
S1 C1 1.742(7) . ?
C1 C2 1.448(10) . ?
C1 C6 1.450(9) . ?
C2 C3 1.386(9) . ?
C2 C7 1.554(10) . ?
C3 C4 1.378(9) . ?
C4 C5 1.370(10) . ?
C4 C11 1.538(10) . ?
C5 C6 1.385(9) . ?
C6 C15 1.565(10) . ?
C7 C8 1.523(11) . ?
C7 C9 1.536(11) . ?
C7 C10 1.559(11) . ?
C11 C12 1.511(7) . ?
C11 C14 1.511(7) . ?
C11 C12' 1.511(7) . ?
C11 C14' 1.511(7) . ?
C11 C13' 1.511(7) . ?
C11 C13 1.511(7) . ?
C15 C18 1.532(10) . ?
C15 C17 1.538(10) . ?
C15 C16 1.547(10) . ?
O1 C19 1.430(10) . ?
O1 C30 1.428(11) . ?
O2 C28 1.414(9) . ?
O2 C29 1.430(11) . ?
O3 C26 1.397(9) . ?
O3 C27 1.422(9) . ?
O4 C25 1.397(9) . ?
O4 C24 1.417(9) . ?
O5 C23 1.423(9) . ?
O5 C22 1.420(9) . ?
O6 C20 1.411(9) . ?
O6 C21 1.422(9) . ?
C19 C20 1.473(12) . ?
C21 C22 1.465(11) . ?
C23 C24 1.486(11) . ?
C25 C26 1.502(11) . ?
C27 C28 1.456(12) . ?
C29 C30 1.477(12) . ?
O7 C34 1.383(12) . ?
O7 C31 1.394(12) . ?
O7 C31' 1.392(13) . ?
O7 C34' 1.394(13) . ?
C31 C32 1.51(2) . ?
C32 C33 1.23(2) . ?
C33 C34 1.51(2) . ?
C31' C32' 1.50(2) . ?
C32' C33' 1.22(2) . ?
C33' C34' 1.51(2) . ?
O8 C35 1.404(11) . ?
O8 C38 1.421(12) . ?
C35 C36 1.454(15) . ?
C36 C37 1.47(2) . ?
C37 C38 1.48(2) . ?

loop_
_cod_changelog_entry_id
_cod_changelog_entry_author
_cod_changelog_entry_date
_cod_changelog_entry_text
1 'Vaitkus, Antanas' 2024-11-17T21:46:36+02:00
;
 Corrected CIF markup in the '_diffrn_measurement_time' data item value.
;
